data_7235811
loop_
_publ_author_name
'Klap\"otke, Thomas M.'
'Schmid, Philipp. C.'
'Schnell, Simon'
'Stierstorfer, J\"org'

_publ_section_title
;
 Thermal stabilization of energetic materials by the aromatic
 nitrogen-rich
 4,4&#x2032;,5,5&#x2032;-tetraamino-3,3&#x2032;-bi-1,2,4-triazolium cation
;
_journal_issue 6
_journal_name_full 'Journal of Materials Chemistry A'
_journal_page_first 2658
_journal_paper_doi 10.1039/C4TA05964F
_journal_volume 3
_journal_year 2015
_chemical_formula_moiety 'C4 H10 N10, 2(C N5 O3)'
_chemical_formula_sum 'C6 H10 N20 O6'
_chemical_formula_weight 458.34
_chemical_name_common '5,5-bis-2,3-diaminotriazolium di-5-nitrotetrazol-2-N-oxide'
_chemical_name_systematic '5,5-bis-2,3-diaminotriazolium di-5-nitrotetrazol-2-N-oxide'
_space_group_IT_number 2
_space_group_name_Hall '-P 1'
_space_group_name_H-M_alt 'P -1'
_symmetry_cell_setting triclinic
_symmetry_Int_Tables_number 2
_symmetry_space_group_name_Hall '-P 1'
_symmetry_space_group_name_H-M 'P -1'
_atom_sites_solution_hydrogens difmap
_atom_sites_solution_primary direct
_atom_sites_solution_secondary difmap
_audit_creation_date
;
'Tue Jun 24 22:01:43 2014'
;
_audit_creation_method
;
CrysAlisPro, Oxford Diffraction Ltd.,
Version 1.171.35.11 (release 16-05-2011 CrysAlis171 .NET)
(compiled May 16 2011,17:55:39)
;
_audit_update_record
;
2014-10-14 deposited with the CCDC.
2014-12-17 downloaded from the CCDC.
;
_cell_angle_alpha 88.177(8)
_cell_angle_beta 68.659(9)
_cell_angle_gamma 69.429(8)
_cell_formula_units_Z 1
_cell_length_a 6.6569(6)
_cell_length_b 8.3735(8)
_cell_length_c 8.5943(8)
_cell_measurement_reflns_used 1003
_cell_measurement_temperature 173(2)
_cell_measurement_theta_max 30.9250
_cell_measurement_theta_min 4.9210
_cell_volume 415.22(8)
_computing_cell_refinement
;
CrysAlisPro, Agilent Technologies,
Version 1.171.35.11 (release 16-05-2011 CrysAlis171 .NET)
(compiled May 16 2011,17:55:39)
;
_computing_data_collection
;
CrysAlisPro, Agilent Technologies,
Version 1.171.35.11 (release 16-05-2011 CrysAlis171 .NET)
(compiled May 16 2011,17:55:39)
;
_computing_data_reduction
;
CrysAlisPro, Agilent Technologies,
Version 1.171.35.11 (release 16-05-2011 CrysAlis171 .NET)
(compiled May 16 2011,17:55:39)
;
_computing_molecular_graphics
;
'ORTEP (M. N. Burnett, C. K. Johnson, ORTEP-III: Oak Ridge Thermal Ellipsoid
# Plot Program for Crystal Structure Illustrations, Oak Ridge National
# Laboratory Report ORNL-6895, 1996). Windows version (L. J. Farrugia, Univ.
# Glasgow) used --- SCHAKAL (E. Keller, University of  Freiburg (Breisgau),
# Germany, 1995)'
;
_computing_publication_material
;PLATON (A. L. Spek, Acta Crystallogr, Sect. A, 1990, 46, C34, 1995 version).
# --- T.B.Cohen, Pure Appl. Chem. 1996,68,2339-2359 (atomic masses).
;
_computing_structure_refinement 'SHELXL-97 (Sheldrick, 1997)'
_computing_structure_solution SIR-92
_diffrn_ambient_temperature 173
_diffrn_detector_area_resol_mean 15.9809
_diffrn_measured_fraction_theta_full 0.995
_diffrn_measured_fraction_theta_max 0.995
_diffrn_measurement_device 'CCD camera on \k-goniostat'
_diffrn_measurement_device_type 'Xcalibur, Sapphire3'
_diffrn_measurement_method '\w scans'
_diffrn_orient_matrix_UB_11 -0.1125705000
_diffrn_orient_matrix_UB_12 0.0610440000
_diffrn_orient_matrix_UB_13 0.0441885000
_diffrn_orient_matrix_UB_21 0.0465164000
_diffrn_orient_matrix_UB_22 0.0414336000
_diffrn_orient_matrix_UB_23 0.0409998000
_diffrn_orient_matrix_UB_31 0.0161680000
_diffrn_orient_matrix_UB_32 0.0533238000
_diffrn_orient_matrix_UB_33 -0.0656815000
_diffrn_radiation_collimation 0.5
_diffrn_radiation_monochromator graphite
_diffrn_radiation_source 'Enhance (Mo) X-ray Source'
_diffrn_radiation_type 'Mo K\a'
_diffrn_radiation_wavelength 0.71073
_diffrn_reflns_av_R_equivalents 0.0245
_diffrn_reflns_av_sigmaI/netI 0.0398
_diffrn_reflns_limit_h_max 8
_diffrn_reflns_limit_h_min -8
_diffrn_reflns_limit_k_max 9
_diffrn_reflns_limit_k_min -10
_diffrn_reflns_limit_l_max 10
_diffrn_reflns_limit_l_min -10
_diffrn_reflns_number 3195
_diffrn_reflns_theta_full 26.49
_diffrn_reflns_theta_max 26.49
_diffrn_reflns_theta_min 4.93
_diffrn_source_current 40
_diffrn_source_type 'Spellman generator'
_diffrn_source_voltage 50
_exptl_absorpt_coefficient_mu 0.159
_exptl_absorpt_correction_T_max 0.9999
_exptl_absorpt_correction_T_min 0.9500
_exptl_absorpt_correction_type multi-scan
_exptl_absorpt_process_details
;
CrysAlisPro, Agilent Technologies,
Version 1.171.35.11 (release 16-05-2011 CrysAlis171 .NET)
(compiled May 16 2011,17:55:39)
Empirical absorption correction using spherical harmonics,
 implemented in SCALE3 ABSPACK scaling algorithm.
;
_exptl_crystal_colour colorless
_exptl_crystal_density_diffrn 1.833
_exptl_crystal_density_method 'not measured'
_exptl_crystal_description plate
_exptl_crystal_F_000 234
_exptl_crystal_size_max 0.28
_exptl_crystal_size_mid 0.14
_exptl_crystal_size_min 0.05
_refine_diff_density_max 0.193
_refine_diff_density_min -0.232
_refine_diff_density_rms 0.048
_refine_ls_extinction_method none
_refine_ls_goodness_of_fit_ref 1.065
_refine_ls_hydrogen_treatment refall
_refine_ls_matrix_type full
_refine_ls_number_parameters 165
_refine_ls_number_reflns 1718
_refine_ls_number_restraints 0
_refine_ls_restrained_S_all 1.065
_refine_ls_R_factor_all 0.0486
_refine_ls_R_factor_gt 0.0359
_refine_ls_shift/su_max 0.000
_refine_ls_shift/su_mean 0.000
_refine_ls_structure_factor_coef Fsqd
_refine_ls_weighting_details 'calc w=1/[\s^2^(Fo^2^)+(0.0451P)^2^+0.0000P] where P=(Fo^2^+2Fc^2^)/3'
_refine_ls_weighting_scheme calc
_refine_ls_wR_factor_gt 0.0840
_refine_ls_wR_factor_ref 0.0913
_reflns_number_gt 1381
_reflns_number_total 1718
_reflns_threshold_expression >2sigma(I)
_cod_data_source_file c4ta05964f2.cif
_cod_data_source_block jx195
_cod_original_cell_volume 415.22(7)
_cod_original_sg_symbol_Hall -P1
_cod_database_code 7235811

loop_
_symmetry_equiv_pos_as_xyz
'x, y, z'
'-x, -y, -z'

loop_
_atom_site_label
_atom_site_type_symbol
_atom_site_fract_x
_atom_site_fract_y
_atom_site_fract_z
_atom_site_U_iso_or_equiv
_atom_site_adp_type
_atom_site_occupancy
_atom_site_symmetry_multiplicity
_atom_site_calc_flag
H11A H 0.064(4) 0.578(3) 0.757(3) 0.046(6) Uiso 1 1 d
H7A H -0.022(3) 0.143(2) 0.634(2) 0.039(6) Uiso 1 1 d
H11B H -0.082(4) 0.504(2) 0.705(2) 0.037(5) Uiso 1 1 d
H7B H 0.092(3) 0.164(2) 0.453(3) 0.035(5) Uiso 1 1 d
H8 H 0.512(3) 0.383(2) 0.672(2) 0.036(5) Uiso 1 1 d
O3 O 0.39700(19) 0.43529(14) 0.29978(13) 0.0277(3) Uani 1 1 d
N1 N 0.5513(2) 0.16189(17) 0.16572(16) 0.0244(3) Uani 1 1 d
O2 O 0.9467(2) -0.11304(15) -0.20054(14) 0.0325(3) Uani 1 1 d
N5 N 0.8002(2) -0.07255(17) -0.05569(17) 0.0254(3) Uani 1 1 d
O1 O 0.7208(2) -0.17035(15) 0.03154(15) 0.0327(3) Uani 1 1 d
N4 N 0.8143(2) 0.21144(18) -0.06262(17) 0.0285(3) Uani 1 1 d
C1 C 0.7212(3) 0.1021(2) 0.01610(19) 0.0219(4) Uani 1 1 d
N2 N 0.5435(2) 0.32166(16) 0.17453(16) 0.0219(3) Uani 1 1 d
N3 N 0.6991(2) 0.35668(17) 0.04188(17) 0.0294(4) Uani 1 1 d
N6 N 0.2430(2) 0.20560(15) 0.58421(15) 0.0195(3) Uani 1 1 d
N7 N 0.0481(2) 0.20383(18) 0.5581(2) 0.0241(3) Uani 1 1 d
N11 N 0.0613(3) 0.49266(18) 0.70898(18) 0.0279(3) Uani 1 1 d
N9 N 0.5996(2) 0.14809(16) 0.57348(16) 0.0234(3) Uani 1 1 d
C3 C 0.4651(3) 0.08600(18) 0.53851(18) 0.0199(3) Uani 1 1 d
N8 N 0.4574(2) 0.31361(17) 0.64519(17) 0.0236(3) Uani 1 1 d
C2 C 0.2433(3) 0.35008(19) 0.65132(19) 0.0212(4) Uani 1 1 d

loop_
_atom_site_aniso_label
_atom_site_aniso_U_11
_atom_site_aniso_U_22
_atom_site_aniso_U_33
_atom_site_aniso_U_23
_atom_site_aniso_U_13
_atom_site_aniso_U_12
O3 0.0242(6) 0.0251(6) 0.0286(6) -0.0084(5) -0.0046(5) -0.0076(5)
N1 0.0259(7) 0.0231(7) 0.0249(7) -0.0019(6) -0.0084(6) -0.0105(6)
O2 0.0290(7) 0.0365(7) 0.0270(6) -0.0086(5) -0.0086(5) -0.0072(6)
N5 0.0239(7) 0.0265(7) 0.0283(7) -0.0019(6) -0.0143(6) -0.0072(6)
O1 0.0375(7) 0.0266(6) 0.0386(7) 0.0026(5) -0.0167(6) -0.0145(6)
N4 0.0256(7) 0.0260(7) 0.0292(7) 0.0008(6) -0.0068(6) -0.0075(6)
C1 0.0202(8) 0.0238(8) 0.0237(8) 0.0003(6) -0.0114(7) -0.0066(6)
N2 0.0187(7) 0.0201(7) 0.0260(7) -0.0023(6) -0.0075(6) -0.0065(5)
N3 0.0251(7) 0.0229(7) 0.0331(8) 0.0003(6) -0.0036(6) -0.0079(6)
N6 0.0193(7) 0.0166(6) 0.0218(6) -0.0013(5) -0.0066(6) -0.0065(5)
N7 0.0223(7) 0.0246(7) 0.0264(8) -0.0016(6) -0.0105(6) -0.0081(6)
N11 0.0249(8) 0.0189(7) 0.0359(8) -0.0072(6) -0.0100(7) -0.0039(6)
N9 0.0222(7) 0.0160(7) 0.0281(7) -0.0044(5) -0.0063(6) -0.0052(5)
C3 0.0198(8) 0.0172(8) 0.0199(7) -0.0006(6) -0.0045(6) -0.0066(6)
N8 0.0223(7) 0.0167(7) 0.0302(7) -0.0055(6) -0.0078(6) -0.0069(6)
C2 0.0238(8) 0.0182(7) 0.0201(7) 0.0007(6) -0.0059(7) -0.0081(6)

loop_
_atom_type_symbol
_atom_type_description
_atom_type_scat_dispersion_real
_atom_type_scat_dispersion_imag
_atom_type_scat_source
C C 0.0033 0.0016 'International Tables Vol C Tables 4.2.6.8 and 6.1.1.4'
H H 0.0000 0.0000 'International Tables Vol C Tables 4.2.6.8 and 6.1.1.4'
N N 0.0061 0.0033 'International Tables Vol C Tables 4.2.6.8 and 6.1.1.4'
O O 0.0106 0.0060 'International Tables Vol C Tables 4.2.6.8 and 6.1.1.4'

loop_
_geom_angle_atom_site_label_1
_geom_angle_atom_site_label_2
_geom_angle_atom_site_label_3
_geom_angle
_geom_angle_site_symmetry_3
N2 N1 C 99.32(12) .
O1 N5 O2 124.73(13) .
O1 N5 C1 117.82(13) .
O2 N5 C1 117.44(13) .
C N4 N3 104.48(12) .
N4 C1 N1 116.18(14) .
N4 C1 N5 121.79(14) .
N1 C1 N5 122.03(14) .
O3 N2 N1 122.99(12) .
O3 N2 N3 122.46(12) .
N1 N2 N3 114.55(12) .
N4 N3 N2 105.46(12) .
C2 N6 C3 106.47(13) .
C2 N6 N7 121.13(13) .
C3 N6 N7 132.06(12) .
N6 N7 H7A 109.8(13) .
N6 N7 H7B 108.1(13) .
H7A N7 H7B 114.0(17) .
C2 N11 H11A 121.8(15) .
C2 N11 H11B 122.0(12) .
H11A N11 H11B 116.1(19) .
C3 N9 N8 104.25(12) .
N9 C3 N6 111.46(13) .
N9 C3 C3 125.33(18) 2_656
N6 C3 C3 123.20(18) 2_656
C2 N8 N9 111.73(13) .
C2 N8 H8 127.0(13) .
N9 N8 H8 121.0(13) .
N11 C2 N8 129.74(15) .
N11 C2 N6 124.18(16) .
N8 C2 N6 106.08(13) .

loop_
_geom_bond_atom_site_label_1
_geom_bond_atom_site_label_2
_geom_bond_distance
_geom_bond_site_symmetry_2
O3 N2 1.2901(15) .
N1 N2 1.3241(18) .
N1 C1 1.3295(19) .
O2 N5 1.2355(16) .
N5 O1 1.2203(17) .
N5 C1 1.441(2) .
N4 C1 1.317(2) .
N4 N3 1.3366(19) .
N2 N3 1.3384(18) .
N6 C2 1.3575(19) .
N6 C3 1.3801(19) .
N6 N7 1.4004(19) .
N7 H7A 0.907(19) .
N7 H7B 0.88(2) .
N11 C2 1.313(2) .
N11 H11A 0.85(2) .
N11 H11B 0.94(2) .
N9 C3 1.302(2) .
N9 N8 1.3801(17) .
C3 C3 1.447(3) 2_656
N8 C2 1.330(2) .
N8 H8 0.86(2) .

loop_
_geom_hbond_atom_site_label_D
_geom_hbond_atom_site_label_H
_geom_hbond_atom_site_label_A
_geom_hbond_distance_DH
_geom_hbond_distance_HA
_geom_hbond_distance_DA
_geom_hbond_angle_DHA
_geom_hbond_site_symmetry_A
N7 H7A N4 0.907(19) 2.429(19) 3.050(2) 125.8(15) 1_456
N7 H7A O2 0.907(19) 2.564(19) 3.419(2) 157.2(16) 1_456
N11 H11B O3 0.94(2) 1.99(2) 2.924(2) 171.6(17) 2_566
N11 H11B N2 0.94(2) 2.69(2) 3.521(2) 146.8(15) 2_566
N7 H7B O2 0.88(2) 2.35(2) 3.1739(19) 157.4(18) 2_655
N8 H8 O3 0.86(2) 1.88(2) 2.7226(18) 167.9(19) 2_666
N8 H8 N2 0.86(2) 2.68(2) 3.4653(18) 151.7(16) 2_666

loop_
_geom_torsion_atom_site_label_1
_geom_torsion_atom_site_label_2
_geom_torsion_atom_site_label_3
_geom_torsion_atom_site_label_4
_geom_torsion
_geom_torsion_site_symmetry_4
N3 N4 C1 N1 0.2(2) .
N3 N4 C1 N5 -179.44(14) .
N2 N1 C1 N4 0.49(18) .
N2 N1 C1 N5 -179.91(14) .
O1 N5 C1 N4 173.12(15) .
O2 N5 C1 N4 -5.7(2) .
O1 N5 C1 N1 -6.5(2) .
O2 N5 C1 N1 174.68(14) .
C1 N1 N2 O3 178.44(13) .
C1 N1 N2 N3 -0.99(17) .
C1 N4 N3 N2 -0.74(17) .
O3 N2 N3 N4 -178.28(13) .
N1 N2 N3 N4 1.16(18) .
N8 N9 C3 N6 0.33(16) .
N8 N9 C3 C3 -179.70(18) 2_656
C2 N6 C3 N9 0.06(17) .
N7 N6 C3 N9 173.23(15) .
C2 N6 C3 C3 -179.91(17) 2_656
N7 N6 C3 C3 -6.7(3) 2_656
C3 N9 N8 C2 -0.63(17) .
N9 N8 C2 N11 -179.60(16) .
N9 N8 C2 N6 0.67(18) .
C3 N6 C2 N11 179.81(15) .
N7 N6 C2 N11 5.7(2) .
C3 N6 C2 N8 -0.44(17) .
N7 N6 C2 N8 -174.51(13) .
